data_7062090
loop_
_publ_author_name
'Chen, Li'
'Huang, Huangjiang'
'Luo, Benlong'
'Liu, Jinggong'
'Yang, Shuang'
'Fang, Xinqiang'

_publ_section_title
;
 Catalytic synthesis of seven-membered carbocycles via ring expansion of
 cyclic \b-ketoesters
;
_journal_issue 1
_journal_name_full 'New Journal of Chemistry'
_journal_page_first 41
_journal_page_last 45
_journal_paper_doi 10.1039/D2NJ03473E
_journal_volume 47
_journal_year 2023
_chemical_formula_moiety 'C23 H20 O5'
_chemical_formula_sum 'C23 H20 O5'
_chemical_formula_weight 376.39
_space_group_crystal_system triclinic
_space_group_IT_number 2
_space_group_name_Hall '-P 1'
_space_group_name_H-M_alt 'P -1'
_atom_sites_solution_hydrogens geom
_audit_creation_date 2022-03-22
_audit_creation_method
;
Olex2 1.3
(compiled 2020.11.12 svn.r5f609507 for OlexSys, GUI svn.r6408)
;
_audit_update_record
;
2022-07-07 deposited with the CCDC.	2022-11-15 downloaded from the CCDC.
;
_cell_angle_alpha 84.259(7)
_cell_angle_beta 69.811(8)
_cell_angle_gamma 69.254(7)
_cell_formula_units_Z 2
_cell_length_a 8.6573(7)
_cell_length_b 10.0811(7)
_cell_length_c 12.3197(11)
_cell_measurement_reflns_used 10335
_cell_measurement_temperature 100(2)
_cell_measurement_theta_max 60.4360
_cell_measurement_theta_min 4.0700
_cell_volume 943.41(15)
_computing_cell_refinement 'CrysAlisPro 1.171.41.93a (Rigaku OD, 2020)'
_computing_data_collection 'CrysAlisPro 1.171.41.93a (Rigaku OD, 2020)'
_computing_data_reduction 'CrysAlisPro 1.171.41.93a (Rigaku OD, 2020)'
_computing_molecular_graphics 'Olex2 1.3 (Dolomanov et al., 2009)'
_computing_publication_material 'Olex2 1.3 (Dolomanov et al., 2009)'
_computing_structure_refinement 'SHELXL-2016/6 (Sheldrick, 2016)'
_computing_structure_solution 'SHELXT 2014/5 (Sheldrick, 2014)'
_diffrn_ambient_temperature 100(2)
_diffrn_detector_area_resol_mean 10.0000
_diffrn_measured_fraction_theta_full 0.996
_diffrn_measured_fraction_theta_max 0.976
_diffrn_measurement_device_type 'ROD, Synergy Custom system, HyPix'
_diffrn_measurement_method 'four-circle diffractometer'
_diffrn_radiation_type GaK\a
_diffrn_radiation_wavelength 1.3405
_diffrn_reflns_av_R_equivalents 0.0220
_diffrn_reflns_av_unetI/netI 0.0213
_diffrn_reflns_Laue_measured_fraction_full 0.996
_diffrn_reflns_Laue_measured_fraction_max 0.976
_diffrn_reflns_limit_h_max 11
_diffrn_reflns_limit_h_min -11
_diffrn_reflns_limit_k_max 13
_diffrn_reflns_limit_k_min -13
_diffrn_reflns_limit_l_max 15
_diffrn_reflns_limit_l_min -11
_diffrn_reflns_number 12253
_diffrn_reflns_point_group_measured_fraction_full 0.996
_diffrn_reflns_point_group_measured_fraction_max 0.976
_diffrn_reflns_theta_full 53.543
_diffrn_reflns_theta_max 60.334
_diffrn_reflns_theta_min 4.078
_diffrn_source 'micro-focus metaljet'
_exptl_absorpt_coefficient_mu 0.486
_exptl_absorpt_correction_T_max 1.00000
_exptl_absorpt_correction_T_min 0.82314
_exptl_absorpt_correction_type multi-scan
_exptl_absorpt_process_details
;
CrysAlisPro 1.171.41.93a (Rigaku Oxford Diffraction, 2020)
Empirical absorption correction using spherical harmonics,
implemented in SCALE3 ABSPACK scaling algorithm.
;
_exptl_crystal_colour colourless
_exptl_crystal_colour_primary colourless
_exptl_crystal_density_diffrn 1.325
_exptl_crystal_description block
_exptl_crystal_F_000 396
_exptl_crystal_size_max 0.1
_exptl_crystal_size_mid 0.1
_exptl_crystal_size_min 0.1
_refine_diff_density_max 0.360
_refine_diff_density_min -0.225
_refine_diff_density_rms 0.039
_refine_ls_extinction_coef 0.0099(13)
_refine_ls_extinction_expression Fc^*^=kFc[1+0.001xFc^2^\l^3^/sin(2\q)]^-1/4^
_refine_ls_extinction_method 'SHELXL-2016/6 (Sheldrick 2016)'
_refine_ls_goodness_of_fit_ref 1.052
_refine_ls_hydrogen_treatment constr
_refine_ls_matrix_type full
_refine_ls_number_parameters 256
_refine_ls_number_reflns 4188
_refine_ls_number_restraints 0
_refine_ls_restrained_S_all 1.052
_refine_ls_R_factor_all 0.0355
_refine_ls_R_factor_gt 0.0339
_refine_ls_shift/su_max 0.001
_refine_ls_shift/su_mean 0.000
_refine_ls_structure_factor_coef Fsqd
_refine_ls_weighting_details 'w=1/[\s^2^(Fo^2^)+(0.0369P)^2^+0.3717P] where P=(Fo^2^+2Fc^2^)/3'
_refine_ls_weighting_scheme calc
_refine_ls_wR_factor_gt 0.0849
_refine_ls_wR_factor_ref 0.0861
_reflns_Friedel_coverage 0.000
_reflns_number_gt 3960
_reflns_number_total 4188
_reflns_threshold_expression 'I > 2\s(I)'
_cod_data_source_file d2nj03473e2.cif
_cod_data_source_block cl-1_auto
_cod_depositor_comments 'Adding full bibliography for 7062089--7062092.cif.'
_cod_original_cell_volume 943.40(15)
_cod_database_code 7062090
_shelx_shelxl_version_number 2016/6
_shelx_space_group_comment
;
The symmetry employed for this shelxl refinement is uniquely defined
by the following loop, which should always be used as a source of
symmetry information in preference to the above space-group names.
They are only intended as comments.
;
_olex2_refinement_description
;
1.a Secondary CH2 refined with riding coordinates:
 C6(H6A,H6B), C8(H8A,H8B), C7(H7A,H7B)
1.b Aromatic/amide H refined with riding coordinates:
 C15(H15), C16(H16), C18(H18), C21(H21), C20(H20), C19(H19), C13(H13),
 C22(H22), C12(H12), C14(H14)
1.c Idealised Me refined as rotating group:
 C25(H25A,H25B,H25C)
1.d Idealised tetrahedral OH refined as rotating group:
 O28(H28)
;
_olex2_submission_special_instructions 'No special instructions were received'

loop_
_space_group_symop_operation_xyz
'x, y, z'
'-x, -y, -z'

loop_
_atom_site_label
_atom_site_type_symbol
_atom_site_fract_x
_atom_site_fract_y
_atom_site_fract_z
_atom_site_U_iso_or_equiv
_atom_site_adp_type
_atom_site_occupancy
_atom_site_site_symmetry_order
_atom_site_calc_flag
_atom_site_refinement_flags_posn
_atom_site_refinement_flags_adp
_atom_site_refinement_flags_occupancy
_atom_site_disorder_assembly
_atom_site_disorder_group
O27 O 0.52761(9) 0.34682(7) -0.04268(6) 0.01411(16) Uani 1 1 d . . . . .
O10 O 0.92943(9) 0.36904(7) -0.04570(6) 0.01499(16) Uani 1 1 d . . . . .
O28 O 0.75595(9) 0.52102(7) -0.14611(6) 0.01563(16) Uani 1 1 d . . . . .
H28 H 0.676648 0.572397 -0.090321 0.023 Uiso 1 1 calc R U . . .
O24 O 0.53919(10) 0.20059(8) 0.44797(6) 0.01803(17) Uani 1 1 d . . . . .
O26 O 0.35420(10) 0.42631(8) 0.47557(6) 0.02095(18) Uani 1 1 d . . . . .
C4 C 0.59152(12) 0.28108(10) 0.19849(8) 0.01289(19) Uani 1 1 d . . . . .
C11 C 0.90385(12) 0.28185(10) -0.21419(8) 0.01344(19) Uani 1 1 d . . . . .
C23 C 0.47439(13) 0.33273(10) 0.41333(8) 0.0145(2) Uani 1 1 d . . . . .
C15 C 1.09886(13) 0.05094(11) -0.29738(9) 0.0189(2) Uani 1 1 d . . . . .
H15 H 1.178529 -0.040287 -0.290780 0.023 Uiso 1 1 calc R U . . .
C2 C 0.65775(12) 0.34276(10) -0.02111(8) 0.01215(19) Uani 1 1 d . . . . .
C5 C 0.57331(13) 0.35509(10) 0.29068(9) 0.0143(2) Uani 1 1 d . . . . .
C16 C 1.01939(13) 0.14750(11) -0.20466(9) 0.0167(2) Uani 1 1 d . . . . .
H16 H 1.043987 0.121731 -0.134512 0.020 Uiso 1 1 calc R U . . .
C18 C 0.59952(13) 0.05370(11) 0.12867(9) 0.0161(2) Uani 1 1 d . . . . .
H18 H 0.713662 0.042277 0.075995 0.019 Uiso 1 1 calc R U . . .
C21 C 0.26338(14) 0.08941(11) 0.27737(9) 0.0189(2) Uani 1 1 d . . . . .
H21 H 0.147333 0.102295 0.327441 0.023 Uiso 1 1 calc R U . . .
C20 C 0.35702(15) -0.03116(12) 0.20598(9) 0.0207(2) Uani 1 1 d . . . . .
H20 H 0.305944 -0.101163 0.208322 0.025 Uiso 1 1 calc R U . . .
C6 C 0.64095(14) 0.47769(11) 0.27588(9) 0.0186(2) Uani 1 1 d . . . . .
H6A H 0.582187 0.536148 0.348223 0.022 Uiso 1 1 calc R U . . .
H6B H 0.607711 0.537954 0.213386 0.022 Uiso 1 1 calc R U . . .
C8 C 0.94654(14) 0.32010(12) 0.14785(9) 0.0193(2) Uani 1 1 d . . . . .
H8A H 1.062107 0.330531 0.107449 0.023 Uiso 1 1 calc R U . . .
H8B H 0.966842 0.224436 0.181174 0.023 Uiso 1 1 calc R U . . .
C19 C 0.52546(15) -0.04895(11) 0.13124(9) 0.0197(2) Uani 1 1 d . . . . .
H19 H 0.589870 -0.130973 0.082033 0.024 Uiso 1 1 calc R U . . .
C7 C 0.83983(15) 0.43352(13) 0.24694(9) 0.0233(2) Uani 1 1 d . . . . .
H7A H 0.869762 0.395701 0.317177 0.028 Uiso 1 1 calc R U . . .
H7B H 0.874598 0.518588 0.224670 0.028 Uiso 1 1 calc R U . . .
C25 C 0.45167(16) 0.17466(12) 0.56762(9) 0.0238(2) Uani 1 1 d . . . . .
H25A H 0.480847 0.223260 0.618780 0.036 Uiso 1 1 calc R U . . .
H25B H 0.490417 0.072457 0.580953 0.036 Uiso 1 1 calc R U . . .
H25C H 0.324677 0.210766 0.583894 0.036 Uiso 1 1 calc R U . . .
C9 C 0.85502(13) 0.33291(10) 0.06281(8) 0.0144(2) Uani 1 1 d . . . . .
C13 C 0.94541(15) 0.22127(12) -0.40923(9) 0.0227(2) Uani 1 1 d . . . . .
H13 H 0.919757 0.246322 -0.479088 0.027 Uiso 1 1 calc R U . . .
C17 C 0.50860(13) 0.17360(10) 0.20245(8) 0.0133(2) Uani 1 1 d . . . . .
C22 C 0.33792(13) 0.19135(11) 0.27620(9) 0.0157(2) Uani 1 1 d . . . . .
H22 H 0.272901 0.273197 0.325557 0.019 Uiso 1 1 calc R U . . .
C3 C 0.69976(13) 0.31192(10) 0.08380(8) 0.0133(2) Uani 1 1 d . . . . .
C12 C 0.86597(14) 0.31871(11) -0.31668(9) 0.0187(2) Uani 1 1 d . . . . .
H12 H 0.786298 0.409900 -0.323367 0.022 Uiso 1 1 calc R U . . .
C1 C 0.80955(12) 0.38345(10) -0.11131(8) 0.0131(2) Uani 1 1 d . . . . .
C14 C 1.06185(14) 0.08777(12) -0.39994(9) 0.0205(2) Uani 1 1 d . . . . .
H14 H 1.116075 0.021801 -0.463342 0.025 Uiso 1 1 calc R U . . .

loop_
_atom_site_aniso_label
_atom_site_aniso_U_11
_atom_site_aniso_U_22
_atom_site_aniso_U_33
_atom_site_aniso_U_23
_atom_site_aniso_U_13
_atom_site_aniso_U_12
O27 0.0137(3) 0.0149(3) 0.0151(3) -0.0010(3) -0.0059(3) -0.0051(3)
O10 0.0148(3) 0.0202(4) 0.0130(3) 0.0015(3) -0.0056(3) -0.0089(3)
O28 0.0163(3) 0.0124(3) 0.0155(3) 0.0008(3) -0.0029(3) -0.0043(3)
O24 0.0229(4) 0.0163(3) 0.0130(4) 0.0023(3) -0.0050(3) -0.0061(3)
O26 0.0238(4) 0.0192(4) 0.0151(4) -0.0013(3) -0.0043(3) -0.0036(3)
C4 0.0136(4) 0.0134(4) 0.0126(4) 0.0021(3) -0.0054(4) -0.0052(3)
C11 0.0121(4) 0.0154(5) 0.0129(5) 0.0006(3) -0.0027(4) -0.0064(4)
C23 0.0178(5) 0.0164(5) 0.0134(5) 0.0004(4) -0.0079(4) -0.0081(4)
C15 0.0159(5) 0.0155(5) 0.0217(5) -0.0006(4) -0.0031(4) -0.0039(4)
C2 0.0136(4) 0.0098(4) 0.0124(4) -0.0017(3) -0.0031(4) -0.0038(3)
C5 0.0161(4) 0.0144(4) 0.0138(5) 0.0015(3) -0.0061(4) -0.0061(4)
C16 0.0156(5) 0.0180(5) 0.0158(5) 0.0020(4) -0.0054(4) -0.0051(4)
C18 0.0177(5) 0.0168(5) 0.0151(5) 0.0011(4) -0.0071(4) -0.0061(4)
C21 0.0202(5) 0.0247(5) 0.0167(5) 0.0056(4) -0.0082(4) -0.0128(4)
C20 0.0295(6) 0.0219(5) 0.0211(5) 0.0057(4) -0.0138(5) -0.0170(4)
C6 0.0271(5) 0.0185(5) 0.0146(5) -0.0002(4) -0.0064(4) -0.0133(4)
C8 0.0201(5) 0.0260(5) 0.0181(5) 0.0037(4) -0.0103(4) -0.0123(4)
C19 0.0276(6) 0.0159(5) 0.0191(5) -0.0003(4) -0.0110(4) -0.0083(4)
C7 0.0291(6) 0.0337(6) 0.0169(5) 0.0001(4) -0.0087(4) -0.0210(5)
C25 0.0361(6) 0.0207(5) 0.0138(5) 0.0045(4) -0.0059(5) -0.0122(5)
C9 0.0165(5) 0.0139(4) 0.0134(5) 0.0001(3) -0.0053(4) -0.0055(4)
C13 0.0271(6) 0.0268(6) 0.0148(5) -0.0005(4) -0.0087(4) -0.0081(5)
C17 0.0168(5) 0.0146(4) 0.0121(4) 0.0031(3) -0.0081(4) -0.0073(4)
C22 0.0181(5) 0.0175(5) 0.0137(5) 0.0019(4) -0.0067(4) -0.0077(4)
C3 0.0156(4) 0.0132(4) 0.0127(5) 0.0002(3) -0.0051(4) -0.0063(4)
C12 0.0207(5) 0.0180(5) 0.0164(5) 0.0016(4) -0.0076(4) -0.0046(4)
C1 0.0131(4) 0.0143(4) 0.0137(5) 0.0014(3) -0.0061(4) -0.0055(3)
C14 0.0210(5) 0.0217(5) 0.0173(5) -0.0059(4) -0.0018(4) -0.0082(4)

loop_
_atom_type_symbol
_atom_type_description
_atom_type_scat_dispersion_real
_atom_type_scat_dispersion_imag
_atom_type_scat_source
C C 0.0137 0.0067 'International Tables Vol C Tables 4.2.6.8 and 6.1.1.4'
H H 0.0000 0.0000 'International Tables Vol C Tables 4.2.6.8 and 6.1.1.4'
O O 0.0389 0.0241 'International Tables Vol C Tables 4.2.6.8 and 6.1.1.4'

loop_
_geom_angle_atom_site_label_1
_geom_angle_atom_site_label_2
_geom_angle_atom_site_label_3
_geom_angle
_geom_angle_site_symmetry_1
_geom_angle_site_symmetry_3
_geom_angle_publ_flag
C9 O10 C1 107.93(7) . . ?
C1 O28 H28 109.5 . . ?
C23 O24 C25 115.07(8) . . ?
C5 C4 C17 125.64(9) . . ?
C5 C4 C3 117.30(9) . . ?
C3 C4 C17 117.04(8) . . ?
C16 C11 C12 119.78(9) . . ?
C16 C11 C1 120.18(9) . . ?
C12 C11 C1 119.89(9) . . ?
O24 C23 C5 112.87(8) . . ?
O26 C23 O24 123.87(9) . . ?
O26 C23 C5 123.18(9) . . ?
C16 C15 H15 120.0 . . ?
C16 C15 C14 120.07(10) . . ?
C14 C15 H15 120.0 . . ?
O27 C2 C3 130.98(9) . . ?
O27 C2 C1 122.17(8) . . ?
C3 C2 C1 106.76(8) . . ?
C4 C5 C23 124.15(9) . . ?
C4 C5 C6 121.57(9) . . ?
C23 C5 C6 114.11(8) . . ?
C11 C16 H16 119.9 . . ?
C15 C16 C11 120.24(9) . . ?
C15 C16 H16 119.9 . . ?
C19 C18 H18 119.5 . . ?
C19 C18 C17 121.04(10) . . ?
C17 C18 H18 119.5 . . ?
C20 C21 H21 119.7 . . ?
C20 C21 C22 120.63(10) . . ?
C22 C21 H21 119.7 . . ?
C21 C20 H20 120.1 . . ?
C19 C20 C21 119.77(9) . . ?
C19 C20 H20 120.1 . . ?
C5 C6 H6A 108.6 . . ?
C5 C6 H6B 108.6 . . ?
C5 C6 C7 114.59(9) . . ?
H6A C6 H6B 107.6 . . ?
C7 C6 H6A 108.6 . . ?
C7 C6 H6B 108.6 . . ?
H8A C8 H8B 107.9 . . ?
C7 C8 H8A 109.2 . . ?
C7 C8 H8B 109.2 . . ?
C9 C8 H8A 109.2 . . ?
C9 C8 H8B 109.2 . . ?
C9 C8 C7 112.05(9) . . ?
C18 C19 H19 120.1 . . ?
C20 C19 C18 119.76(10) . . ?
C20 C19 H19 120.1 . . ?
C6 C7 C8 113.49(8) . . ?
C6 C7 H7A 108.9 . . ?
C6 C7 H7B 108.9 . . ?
C8 C7 H7A 108.9 . . ?
C8 C7 H7B 108.9 . . ?
H7A C7 H7B 107.7 . . ?
O24 C25 H25A 109.5 . . ?
O24 C25 H25B 109.5 . . ?
O24 C25 H25C 109.5 . . ?
H25A C25 H25B 109.5 . . ?
H25A C25 H25C 109.5 . . ?
H25B C25 H25C 109.5 . . ?
O10 C9 C8 118.05(8) . . ?
O10 C9 C3 115.62(8) . . ?
C3 C9 C8 126.33(9) . . ?
C12 C13 H13 119.8 . . ?
C14 C13 H13 119.8 . . ?
C14 C13 C12 120.39(10) . . ?
C18 C17 C4 119.90(9) . . ?
C18 C17 C22 118.63(9) . . ?
C22 C17 C4 121.45(9) . . ?
C21 C22 C17 120.13(10) . . ?
C21 C22 H22 119.9 . . ?
C17 C22 H22 119.9 . . ?
C2 C3 C4 128.55(9) . . ?
C9 C3 C4 124.15(9) . . ?
C9 C3 C2 106.89(8) . . ?
C11 C12 H12 120.1 . . ?
C13 C12 C11 119.76(10) . . ?
C13 C12 H12 120.1 . . ?
O10 C1 C11 109.25(7) . . ?
O10 C1 C2 102.72(7) . . ?
O28 C1 O10 108.93(7) . . ?
O28 C1 C11 110.82(8) . . ?
O28 C1 C2 112.77(8) . . ?
C11 C1 C2 111.98(8) . . ?
C15 C14 H14 120.1 . . ?
C13 C14 C15 119.77(10) . . ?
C13 C14 H14 120.1 . . ?

loop_
_geom_bond_atom_site_label_1
_geom_bond_atom_site_label_2
_geom_bond_distance
_geom_bond_site_symmetry_2
_geom_bond_publ_flag
O27 C2 1.2302(12) . ?
O10 C9 1.3450(12) . ?
O10 C1 1.4833(11) . ?
O28 H28 0.8400 . ?
O28 C1 1.3730(12) . ?
O24 C23 1.3391(12) . ?
O24 C25 1.4517(12) . ?
O26 C23 1.2080(13) . ?
C4 C5 1.3542(14) . ?
C4 C17 1.4861(13) . ?
C4 C3 1.4750(13) . ?
C11 C16 1.3921(14) . ?
C11 C12 1.3948(14) . ?
C11 C1 1.5084(13) . ?
C23 C5 1.4976(13) . ?
C15 H15 0.9500 . ?
C15 C16 1.3897(15) . ?
C15 C14 1.3921(16) . ?
C2 C3 1.4365(13) . ?
C2 C1 1.5533(13) . ?
C5 C6 1.5158(13) . ?
C16 H16 0.9500 . ?
C18 H18 0.9500 . ?
C18 C19 1.3901(14) . ?
C18 C17 1.3996(14) . ?
C21 H21 0.9500 . ?
C21 C20 1.3899(16) . ?
C21 C22 1.3904(14) . ?
C20 H20 0.9500 . ?
C20 C19 1.3883(16) . ?
C6 H6A 0.9900 . ?
C6 H6B 0.9900 . ?
C6 C7 1.5345(16) . ?
C8 H8A 0.9900 . ?
C8 H8B 0.9900 . ?
C8 C7 1.5503(16) . ?
C8 C9 1.4884(13) . ?
C19 H19 0.9500 . ?
C7 H7A 0.9900 . ?
C7 H7B 0.9900 . ?
C25 H25A 0.9800 . ?
C25 H25B 0.9800 . ?
C25 H25C 0.9800 . ?
C9 C3 1.3671(13) . ?
C13 H13 0.9500 . ?
C13 C12 1.3936(15) . ?
C13 C14 1.3886(16) . ?
C17 C22 1.3998(14) . ?
C22 H22 0.9500 . ?
C12 H12 0.9500 . ?
C14 H14 0.9500 . ?
